data_7046673
loop_
_publ_author_name
'Zhang, Panpan'
'Singh, Vikram'
'Jia, Jiage'
'Zhang, Dongdi'
'Ma, Pengtao'
'Wang, Jingping'
'Niu, Jingyang'

_publ_section_title
;
 Organometallic functionalized non-classical polyoxometalates: synthesis,
 characterization and electrochemical properties.
;
_journal_issue 28
_journal_name_full 'Dalton transactions (Cambridge, England : 2003)'
_journal_page_first 9317
_journal_page_last 9323
_journal_paper_doi 10.1039/c8dt01712c
_journal_volume 47
_journal_year 2018
_chemical_formula_moiety 'C3 Mn Mo12 O48 Te2, 18.0[H2O], 5.0[NH4]'
_chemical_formula_sum 'C3 H56 Mn Mo12 N5 O66 Te2'
_chemical_formula_weight 2624.95
_space_group_crystal_system orthorhombic
_space_group_IT_number 62
_space_group_name_Hall '-P 2ac 2n'
_space_group_name_H-M_alt 'P n m a'
_symmetry_space_group_name_Hall '-P 2ac 2n'
_symmetry_space_group_name_H-M 'P n m a'
_atom_sites_solution_primary direct
_audit_creation_date 2018-05-25
_audit_creation_method
;
Olex2 1.2
(compiled 2018.04.18 svn.r3501 for OlexSys, GUI svn.r5488)
;
_audit_update_record
;
2018-06-09 deposited with the CCDC.
2018-06-13 downloaded from the CCDC.
;
_cell_angle_alpha 90
_cell_angle_beta 90
_cell_angle_gamma 90
_cell_formula_units_Z 4
_cell_length_a 10.5921(10)
_cell_length_b 20.293(2)
_cell_length_c 28.550(3)
_cell_measurement_reflns_used 9983
_cell_measurement_temperature 296(2)
_cell_measurement_theta_max 28.23
_cell_measurement_theta_min 2.39
_cell_volume 6136.7(11)
_computing_cell_refinement 'SAINT V8.18C (?, 2016)'
_computing_data_reduction 'SAINT V8.18C (?, 2016)'
_computing_molecular_graphics 'Olex2 (Dolomanov et al., 2009)'
_computing_publication_material 'Olex2 (Dolomanov et al., 2009)'
_computing_structure_refinement 'ShelXL (Sheldrick, 2015)'
_computing_structure_solution 'ShelXS-1997 (Sheldrick, 2008)'
_diffrn_ambient_temperature 296.15
_diffrn_measured_fraction_theta_full 0.998
_diffrn_measured_fraction_theta_max 0.991
_diffrn_measurement_device_type 'Bruker APEX-II CCD'
_diffrn_measurement_method '\f and \w scans'
_diffrn_radiation_monochromator graphite
_diffrn_radiation_type MoK\a
_diffrn_radiation_wavelength 0.71073
_diffrn_reflns_av_R_equivalents 0.0406
_diffrn_reflns_av_unetI/netI 0.0338
_diffrn_reflns_Laue_measured_fraction_full 0.998
_diffrn_reflns_Laue_measured_fraction_max 0.991
_diffrn_reflns_limit_h_max 14
_diffrn_reflns_limit_h_min -13
_diffrn_reflns_limit_k_max 27
_diffrn_reflns_limit_k_min -26
_diffrn_reflns_limit_l_max 29
_diffrn_reflns_limit_l_min -38
_diffrn_reflns_number 36916
_diffrn_reflns_point_group_measured_fraction_full 0.998
_diffrn_reflns_point_group_measured_fraction_max 0.991
_diffrn_reflns_theta_full 25.242
_diffrn_reflns_theta_max 28.271
_diffrn_reflns_theta_min 2.051
_diffrn_standards_number 0
_exptl_absorpt_coefficient_mu 3.581
_exptl_absorpt_correction_T_max 0.7457
_exptl_absorpt_correction_T_min 0.3344
_exptl_absorpt_correction_type multi-scan
_exptl_absorpt_process_details
'SADABS-2008/1 (Bruker,2008) was used for absorption correction. wR2(int) was 0.1438 before and 0.0553 after correction. The Ratio of minimum to maximum transmission is 0.4484. The \l/2 correction factor is 0.0015.'
_exptl_crystal_colour orange
_exptl_crystal_colour_primary orange
_exptl_crystal_description block
_exptl_crystal_F_000 4140
_exptl_crystal_size_max 0.44
_exptl_crystal_size_mid 0.23
_exptl_crystal_size_min 0.15
_refine_diff_density_max 0.815
_refine_diff_density_min -0.873
_refine_diff_density_rms 0.131
_refine_ls_extinction_method none
_refine_ls_goodness_of_fit_ref 1.020
_refine_ls_hydrogen_treatment undef
_refine_ls_matrix_type full
_refine_ls_number_parameters 319
_refine_ls_number_reflns 7741
_refine_ls_number_restraints 0
_refine_ls_restrained_S_all 1.020
_refine_ls_R_factor_all 0.0325
_refine_ls_R_factor_gt 0.0266
_refine_ls_shift/su_max 0.003
_refine_ls_shift/su_mean 0.000
_refine_ls_structure_factor_coef Fsqd
_refine_ls_weighting_details 'w=1/[\s^2^(Fo^2^)+(0.0235P)^2^+14.6671P] where P=(Fo^2^+2Fc^2^)/3'
_refine_ls_weighting_scheme calc
_refine_ls_wR_factor_gt 0.0609
_refine_ls_wR_factor_ref 0.0628
_reflns_Friedel_coverage 0.000
_reflns_number_gt 6682
_reflns_number_total 7741
_reflns_threshold_expression 'I > 2\s(I)'
_cod_data_source_file c8dt01712c2.cif
_cod_data_source_block 1
_cod_depositor_comments 'Adding full bibliography for 7046673--7046674.cif.'
_cod_original_cell_volume 6136.7(10)
_cod_database_code 7046673
_shelx_shelxl_version_number 2018/1
_shelx_space_group_comment
;
The symmetry employed for this shelxl refinement is uniquely defined
by the following loop, which should always be used as a source of
symmetry information in preference to the above space-group names.
They are only intended as comments.
;
_shelx_estimated_absorpt_t_max 0.616
_shelx_estimated_absorpt_t_min 0.302
_olex2_refinement_description
;
;
_smtbx_masks_special_details
;
A solvent mask was calculated and 907.0 electrons were found in a volume of 2421.0\%A^3 in 1 void. This is consistent with the presence of 18[H2O], 5[NH4 ] per formula unit which account for 940.0 electrons.
;
_olex2_submission_special_instructions 'No special instructions were received'

loop_
_space_group_symop_operation_xyz
'x, y, z'
'-x+1/2, -y, z+1/2'
'-x, y+1/2, -z'
'x+1/2, -y+1/2, -z+1/2'
'-x, -y, -z'
'x-1/2, y, -z-1/2'
'x, -y-1/2, z'
'-x-1/2, y-1/2, z-1/2'

loop_
_atom_site_label
_atom_site_type_symbol
_atom_site_fract_x
_atom_site_fract_y
_atom_site_fract_z
_atom_site_U_iso_or_equiv
_atom_site_adp_type
_atom_site_occupancy
_atom_site_site_symmetry_order
_atom_site_calc_flag
_atom_site_refinement_flags_posn
_atom_site_refinement_flags_adp
_atom_site_refinement_flags_occupancy
Te1 Te 0.32787(3) 0.250000 1.07428(2) 0.01367(7) Uani 1 2 d S T P
Te2 Te 0.08384(3) 0.250000 0.95891(2) 0.01642(7) Uani 1 2 d S T P
Mo1 Mo 0.32069(3) 0.34301(2) 1.19285(2) 0.01899(7) Uani 1 1 d . . .
Mo2 Mo 0.02869(3) 0.33740(2) 1.05275(2) 0.01646(7) Uani 1 1 d . . .
Mo3 Mo 0.02955(4) 0.250000 1.15262(2) 0.01818(9) Uani 1 2 d S T P
Mo4 Mo 0.34951(3) 0.42285(2) 1.09359(2) 0.01853(7) Uani 1 1 d . . .
Mo5 Mo 0.44086(4) 0.250000 0.92082(2) 0.01729(9) Uani 1 2 d S T P
Mo6 Mo 0.30383(3) 0.40491(2) 0.97178(2) 0.01896(7) Uani 1 1 d . . .
Mo7 Mo 0.19597(3) 0.33214(2) 0.85881(2) 0.02266(8) Uani 1 1 d . . .
Mn1 Mn 0.41358(8) 0.250000 0.80702(3) 0.02563(18) Uani 1 2 d S T P
O1 O -0.0294(3) 0.250000 1.02109(12) 0.0187(7) Uani 1 2 d S T P
O2 O 0.1462(3) 0.250000 1.08320(12) 0.0159(7) Uani 1 2 d S T P
O3 O 0.3567(2) 0.18173(11) 1.11682(8) 0.0185(5) Uani 1 1 d . . .
O4 O -0.0954(4) 0.250000 1.18978(13) 0.0321(9) Uani 1 2 d S T P
O5 O 0.4166(2) 0.18163(12) 0.95765(9) 0.0226(5) Uani 1 1 d . . .
O6 O 0.2208(4) 0.250000 0.82269(12) 0.0221(8) Uani 1 2 d S T P
O7 O 0.3999(2) 0.18873(12) 0.86311(9) 0.0223(5) Uani 1 1 d . . .
O8 O 0.1445(2) 0.38946(12) 1.07569(9) 0.0219(5) Uani 1 1 d . . .
O9 O 0.2338(3) 0.38617(13) 0.91115(9) 0.0263(6) Uani 1 1 d . . .
O10 O 0.6008(4) 0.250000 0.91140(14) 0.0304(9) Uani 1 2 d S T P
O11 O -0.0592(2) 0.31462(13) 1.10442(9) 0.0226(5) Uani 1 1 d . . .
O12 O 0.1235(2) 0.18368(12) 1.17192(9) 0.0219(5) Uani 1 1 d . . .
O13 O 0.2259(3) 0.250000 0.91297(11) 0.0171(7) Uani 1 2 d S T P
O14 O 0.1535(2) 0.17906(11) 0.99387(9) 0.0195(5) Uani 1 1 d . . .
O15 O 0.3023(3) 0.50067(12) 1.07847(10) 0.0277(6) Uani 1 1 d . . .
O16 O 0.1885(3) 0.46003(13) 0.98806(10) 0.0270(6) Uani 1 1 d . . .
O17 O 0.3641(2) 0.38176(12) 1.03339(9) 0.0228(6) Uani 1 1 d . . .
O18 O 0.2825(3) 0.42106(12) 1.15602(9) 0.0227(5) Uani 1 1 d . . .
O19 O 0.3242(4) 0.250000 1.20188(13) 0.0249(8) Uani 1 2 d S T P
O20 O -0.0726(3) 0.38831(14) 1.02370(10) 0.0310(6) Uani 1 1 d . . .
O21 O 0.4251(3) 0.45514(14) 0.95577(11) 0.0343(7) Uani 1 1 d . . .
O22 O 0.0369(3) 0.32516(15) 0.86803(11) 0.0356(7) Uani 1 1 d . . .
O23 O 0.5069(3) 0.43215(13) 1.10551(10) 0.0283(6) Uani 1 1 d . . .
O24 O 0.2123(3) 0.38765(15) 0.81470(10) 0.0393(8) Uani 1 1 d . . .
O25 O 0.4780(3) 0.35797(14) 1.20061(10) 0.0285(6) Uani 1 1 d . . .
O26 O 0.2567(3) 0.36923(14) 1.24439(10) 0.0317(6) Uani 1 1 d . . .
O27 O 0.4144(5) 0.1488(2) 0.73333(14) 0.0676(12) Uani 1 1 d . . .
O28 O 0.6889(5) 0.250000 0.8005(2) 0.083(2) Uani 1 2 d S T P
C1 C 0.4098(5) 0.1882(2) 0.76202(16) 0.0403(11) Uani 1 1 d . . .
C2 C 0.5825(7) 0.250000 0.8037(2) 0.0424(16) Uani 1 2 d S T P

loop_
_atom_site_aniso_label
_atom_site_aniso_U_11
_atom_site_aniso_U_22
_atom_site_aniso_U_33
_atom_site_aniso_U_23
_atom_site_aniso_U_13
_atom_site_aniso_U_12
Te1 0.01234(14) 0.01448(14) 0.01419(15) 0.000 0.00011(11) 0.000
Te2 0.01461(15) 0.01963(15) 0.01502(15) 0.000 -0.00185(12) 0.000
Mo1 0.02190(16) 0.01897(15) 0.01611(15) -0.00179(11) -0.00207(12) -0.00120(11)
Mo2 0.01503(14) 0.01697(14) 0.01739(15) -0.00028(11) -0.00024(11) 0.00309(11)
Mo3 0.0147(2) 0.0235(2) 0.0163(2) 0.000 0.00166(16) 0.000
Mo4 0.02195(16) 0.01389(14) 0.01976(16) 0.00106(11) -0.00287(12) -0.00223(11)
Mo5 0.0153(2) 0.0208(2) 0.0157(2) 0.000 0.00036(16) 0.000
Mo6 0.02231(16) 0.01621(14) 0.01838(16) 0.00235(11) -0.00016(12) 0.00035(11)
Mo7 0.02666(17) 0.02514(16) 0.01617(16) 0.00277(12) -0.00313(13) 0.00362(13)
Mn1 0.0292(5) 0.0311(4) 0.0167(4) 0.000 0.0044(3) 0.000
O1 0.0132(16) 0.0229(17) 0.0199(18) 0.000 -0.0006(14) 0.000
O2 0.0109(16) 0.0175(16) 0.0195(18) 0.000 -0.0011(13) 0.000
O3 0.0228(13) 0.0166(11) 0.0162(12) 0.0015(9) -0.0023(10) 0.0020(9)
O4 0.021(2) 0.056(3) 0.019(2) 0.000 0.0080(16) 0.000
O5 0.0246(14) 0.0220(13) 0.0214(13) 0.0009(10) -0.0022(11) -0.0050(10)
O6 0.028(2) 0.0251(18) 0.0136(18) 0.000 -0.0046(15) 0.000
O7 0.0260(14) 0.0230(13) 0.0178(13) -0.0014(10) 0.0007(11) 0.0025(10)
O8 0.0252(14) 0.0188(12) 0.0215(13) -0.0032(10) 0.0017(11) -0.0033(10)
O9 0.0346(16) 0.0257(14) 0.0186(14) -0.0001(11) -0.0043(12) 0.0048(11)
O10 0.023(2) 0.040(2) 0.029(2) 0.000 0.0034(17) 0.000
O11 0.0203(13) 0.0257(13) 0.0220(14) 0.0009(11) 0.0024(10) 0.0039(10)
O12 0.0222(13) 0.0213(12) 0.0222(13) 0.0018(10) -0.0015(11) 0.0005(10)
O13 0.0193(17) 0.0220(17) 0.0101(16) 0.000 -0.0012(13) 0.000
O14 0.0193(12) 0.0155(11) 0.0236(14) 0.0029(10) 0.0037(10) 0.0003(9)
O15 0.0351(16) 0.0176(12) 0.0305(15) 0.0024(11) -0.0070(12) 0.0018(11)
O16 0.0321(15) 0.0239(13) 0.0251(15) 0.0008(11) -0.0026(12) 0.0061(11)
O17 0.0250(14) 0.0247(13) 0.0186(13) 0.0013(10) 0.0005(11) 0.0010(11)
O18 0.0309(15) 0.0197(12) 0.0174(13) -0.0027(10) -0.0038(11) 0.0024(10)
O19 0.036(2) 0.0204(18) 0.0184(19) 0.000 -0.0053(16) 0.000
O20 0.0300(15) 0.0321(15) 0.0309(16) 0.0029(12) -0.0054(13) 0.0112(12)
O21 0.0356(17) 0.0288(15) 0.0384(18) 0.0103(13) 0.0022(14) -0.0069(13)
O22 0.0284(16) 0.0437(17) 0.0348(18) 0.0010(14) -0.0035(13) 0.0075(13)
O23 0.0255(14) 0.0250(14) 0.0344(16) 0.0056(12) -0.0077(12) -0.0080(11)
O24 0.058(2) 0.0372(17) 0.0223(15) 0.0073(13) -0.0021(14) 0.0076(15)
O25 0.0244(14) 0.0310(15) 0.0301(16) -0.0016(12) -0.0065(12) -0.0013(11)
O26 0.0402(17) 0.0327(15) 0.0221(15) -0.0051(12) 0.0029(13) -0.0001(13)
O27 0.099(3) 0.059(2) 0.045(2) -0.029(2) 0.024(2) -0.005(2)
O28 0.037(3) 0.138(7) 0.072(5) 0.000 0.012(3) 0.000
C1 0.050(3) 0.044(3) 0.027(2) 0.002(2) 0.007(2) 0.001(2)
C2 0.037(4) 0.057(4) 0.034(4) 0.000 0.009(3) 0.000

loop_
_atom_type_symbol
_atom_type_description
_atom_type_scat_dispersion_real
_atom_type_scat_dispersion_imag
_atom_type_scat_source
C C 0.0033 0.0016 'International Tables Vol C Tables 4.2.6.8 and 6.1.1.4'
Mn Mn 0.3368 0.7283 'International Tables Vol C Tables 4.2.6.8 and 6.1.1.4'
Mo Mo -1.6832 0.6857 'International Tables Vol C Tables 4.2.6.8 and 6.1.1.4'
O O 0.0106 0.0060 'International Tables Vol C Tables 4.2.6.8 and 6.1.1.4'
Te Te -0.5308 1.6751 'International Tables Vol C Tables 4.2.6.8 and 6.1.1.4'

loop_
_geom_angle_atom_site_label_1
_geom_angle_atom_site_label_2
_geom_angle_atom_site_label_3
_geom_angle
_geom_angle_site_symmetry_1
_geom_angle_site_symmetry_3
O3 Te1 O2 94.41(10) 7_565 .
O3 Te1 O2 94.41(10) . .
O3 Te1 O3 95.77(15) 7_565 .
O13 Te2 O1 165.11(13) . .
O14 Te2 O1 77.42(10) . .
O14 Te2 O1 77.42(10) 7_565 .
O14 Te2 O13 93.00(10) 7_565 .
O14 Te2 O13 93.01(10) . .
O14 Te2 O14 98.47(15) 7_565 .
O12 Mo1 O3 81.22(9) 7_565 7_565
O18 Mo1 O3 72.34(10) . 7_565
O18 Mo1 O12 81.88(10) . 7_565
O19 Mo1 O3 84.64(13) . 7_565
O19 Mo1 O12 79.32(14) . 7_565
O19 Mo1 O18 152.19(13) . .
O25 Mo1 O3 89.96(12) . 7_565
O25 Mo1 O12 170.97(12) . 7_565
O25 Mo1 O18 97.37(13) . .
O25 Mo1 O19 98.02(15) . .
O26 Mo1 O3 164.82(12) . 7_565
O26 Mo1 O12 86.28(12) . 7_565
O26 Mo1 O18 97.47(12) . .
O26 Mo1 O19 101.54(15) . .
O26 Mo1 O25 102.73(14) . .
O1 Mo2 O2 70.87(10) . .
O1 Mo2 O14 73.25(11) . 7_565
O8 Mo2 O1 152.25(12) . .
O8 Mo2 O2 86.87(10) . .
O8 Mo2 O11 102.18(12) . .
O8 Mo2 O14 87.46(11) . 7_565
O11 Mo2 O1 89.10(13) . .
O11 Mo2 O2 77.08(11) . .
O11 Mo2 O14 155.57(10) . 7_565
O14 Mo2 O2 81.16(11) 7_565 .
O20 Mo2 O1 96.83(13) . .
O20 Mo2 O2 167.70(12) . .
O20 Mo2 O8 104.95(13) . .
O20 Mo2 O11 103.17(13) . .
O20 Mo2 O14 95.74(12) . 7_565
O4 Mo3 O2 160.66(16) . .
O4 Mo3 O11 93.43(13) . .
O4 Mo3 O11 93.43(13) . 7_565
O4 Mo3 O12 104.19(12) . .
O4 Mo3 O12 104.19(12) . 7_565
O11 Mo3 O2 71.58(9) 7_565 .
O11 Mo3 O2 71.58(9) . .
O11 Mo3 O11 76.38(14) 7_565 .
O12 Mo3 O2 88.07(10) . .
O12 Mo3 O2 88.07(10) 7_565 .
O12 Mo3 O11 157.75(11) . .
O12 Mo3 O11 157.75(11) 7_565 7_565
O12 Mo3 O11 88.93(11) . 7_565
O12 Mo3 O11 88.93(11) 7_565 .
O12 Mo3 O12 99.57(17) 7_565 .
O3 Mo4 O8 79.63(9) 7_565 .
O15 Mo4 O3 164.83(12) . 7_565
O15 Mo4 O8 86.59(11) . .
O15 Mo4 O17 101.47(12) . .
O15 Mo4 O18 98.26(12) . .
O15 Mo4 O23 103.48(13) . .
O17 Mo4 O3 81.35(10) . 7_565
O17 Mo4 O8 75.66(10) . .
O17 Mo4 O18 148.72(11) . .
O18 Mo4 O3 73.60(10) . 7_565
O18 Mo4 O8 81.58(10) . .
O23 Mo4 O3 90.72(11) . 7_565
O23 Mo4 O8 169.30(11) . .
O23 Mo4 O17 98.49(13) . .
O23 Mo4 O18 100.22(13) . .
O5 Mo5 O5 104.08(17) 7_565 .
O5 Mo5 O7 154.34(11) 7_565 .
O5 Mo5 O7 154.34(11) . 7_565
O5 Mo5 O7 88.39(11) . .
O5 Mo5 O7 88.39(11) 7_565 7_565
O5 Mo5 O13 85.01(10) . .
O5 Mo5 O13 85.01(10) 7_565 .
O7 Mo5 O7 72.24(14) 7_565 .
O7 Mo5 O13 73.66(10) . .
O7 Mo5 O13 73.66(10) 7_565 .
O10 Mo5 O5 103.78(12) . .
O10 Mo5 O5 103.78(12) . 7_565
O10 Mo5 O7 94.63(13) . .
O10 Mo5 O7 94.63(13) . 7_565
O10 Mo5 O13 165.35(16) . .
O5 Mo6 O14 80.78(9) 7_565 7_565
O9 Mo6 O5 83.35(10) . 7_565
O9 Mo6 O14 80.86(11) . 7_565
O9 Mo6 O17 154.29(11) . .
O16 Mo6 O5 166.15(12) . 7_565
O16 Mo6 O9 95.64(12) . .
O16 Mo6 O14 85.42(11) . 7_565
O16 Mo6 O17 98.46(12) . .
O17 Mo6 O5 77.85(10) . 7_565
O17 Mo6 O14 78.96(10) . 7_565
O21 Mo6 O5 91.11(13) . 7_565
O21 Mo6 O9 99.66(14) . .
O21 Mo6 O14 171.78(12) . 7_565
O21 Mo6 O16 102.65(14) . .
O21 Mo6 O17 98.09(13) . .
O6 Mo7 Mn1 39.26(11) . .
O6 Mo7 O7 74.75(13) . 7_565
O6 Mo7 O13 73.79(11) . .
O7 Mo7 Mn1 38.86(7) 7_565 .
O7 Mo7 O13 71.79(11) 7_565 .
O9 Mo7 Mn1 120.80(9) . .
O9 Mo7 O6 150.47(13) . .
O9 Mo7 O7 81.95(11) . 7_565
O9 Mo7 O13 81.94(10) . .
O13 Mo7 Mn1 80.43(8) . .
O22 Mo7 Mn1 137.38(11) . .
O22 Mo7 O6 98.12(15) . .
O22 Mo7 O7 160.09(12) . 7_565
O22 Mo7 O9 97.75(14) . .
O22 Mo7 O13 88.41(13) . .
O24 Mo7 Mn1 85.96(11) . .
O24 Mo7 O6 99.14(14) . .
O24 Mo7 O7 93.95(14) . 7_565
O24 Mo7 O9 100.33(14) . .
O24 Mo7 O13 165.22(15) . .
O24 Mo7 O22 105.62(16) . .
Mo7 Mn1 Mo7 62.66(2) . 7_565
O6 Mn1 Mo7 36.77(5) . .
O6 Mn1 Mo7 36.77(5) . 7_565
O7 Mn1 Mo7 42.88(8) 7_565 .
O7 Mn1 Mo7 42.88(8) . 7_565
O7 Mn1 Mo7 84.45(8) 7_565 7_565
O7 Mn1 Mo7 84.45(8) . .
O7 Mn1 O6 76.21(11) 7_565 .
O7 Mn1 O6 76.21(11) . .
O7 Mn1 O7 75.42(14) . 7_565
C1 Mn1 Mo7 132.60(17) 7_565 7_565
C1 Mn1 Mo7 87.17(16) . 7_565
C1 Mn1 Mo7 87.17(15) 7_565 .
C1 Mn1 Mo7 132.60(17) . .
C1 Mn1 O6 97.53(18) 7_565 .
C1 Mn1 O6 97.53(18) . .
C1 Mn1 O7 97.75(16) 7_565 7_565
C1 Mn1 O7 171.58(17) . 7_565
C1 Mn1 O7 97.75(16) . .
C1 Mn1 O7 171.57(17) 7_565 .
C1 Mn1 C1 88.6(3) 7_565 .
C2 Mn1 Mo7 137.96(14) . 7_565
C2 Mn1 Mo7 137.96(14) . .
C2 Mn1 O6 170.7(2) . .
C2 Mn1 O7 96.51(19) . 7_565
C2 Mn1 O7 96.51(19) . .
C2 Mn1 C1 89.1(2) . 7_565
C2 Mn1 C1 89.1(2) . .
Mo2 O1 Te2 101.21(11) . .
Mo2 O1 Te2 101.21(11) 7_565 .
Mo2 O1 Mo2 116.70(16) 7_565 .
Te1 O2 Mo2 118.67(10) . 7_565
Te1 O2 Mo2 118.67(10) . .
Te1 O2 Mo3 129.49(16) . .
Mo2 O2 Mo2 98.86(12) . 7_565
Mo3 O2 Mo2 91.93(10) . 7_565
Mo3 O2 Mo2 91.93(10) . .
Te1 O3 Mo1 139.61(13) . 7_565
Te1 O3 Mo4 120.54(12) . 7_565
Mo4 O3 Mo1 93.93(9) 7_565 7_565
Mo5 O5 Mo6 146.40(15) . 7_565
Mo7 O6 Mo7 114.89(17) . 7_565
Mo7 O6 Mn1 103.97(12) 7_565 .
Mo7 O6 Mn1 103.97(12) . .
Mo5 O7 Mo7 111.00(11) . 7_565
Mn1 O7 Mo5 103.90(11) . .
Mn1 O7 Mo7 98.26(11) . 7_565
Mo2 O8 Mo4 155.81(14) . .
Mo7 O9 Mo6 154.98(15) . .
Mo2 O11 Mo3 117.38(13) . .
Mo3 O12 Mo1 142.67(14) . 7_565
Te2 O13 Mo5 133.30(16) . .
Te2 O13 Mo7 109.78(11) . .
Te2 O13 Mo7 109.78(11) . 7_565
Mo5 O13 Mo7 101.74(11) . 7_565
Mo5 O13 Mo7 101.74(11) . .
Mo7 O13 Mo7 93.12(12) 7_565 .
Te2 O14 Mo2 106.72(11) . 7_565
Te2 O14 Mo6 130.77(12) . 7_565
Mo2 O14 Mo6 119.76(10) 7_565 7_565
Mo4 O17 Mo6 133.22(14) . .
Mo4 O18 Mo1 116.18(13) . .
Mo1 O19 Mo1 164.3(2) 7_565 .
O27 C1 Mn1 176.2(5) . .
O28 C2 Mn1 178.5(7) . .

loop_
_geom_bond_atom_site_label_1
_geom_bond_atom_site_label_2
_geom_bond_distance
_geom_bond_site_symmetry_2
Te1 O2 1.941(3) .
Te1 O3 1.867(2) 7_565
Te1 O3 1.867(2) .
Te2 O1 2.142(3) .
Te2 O13 1.996(3) .
Te2 O14 1.901(2) 7_565
Te2 O14 1.901(2) .
Mo1 O3 2.260(2) 7_565
Mo1 O12 2.239(3) 7_565
Mo1 O18 1.944(3) .
Mo1 O19 1.9054(6) .
Mo1 O25 1.708(3) .
Mo1 O26 1.705(3) .
Mo2 O1 2.0834(19) .
Mo2 O2 2.335(2) .
Mo2 O8 1.746(3) .
Mo2 O11 1.805(3) .
Mo2 O14 2.165(2) 7_565
Mo2 O20 1.705(3) .
Mo3 O2 2.336(3) .
Mo3 O4 1.696(4) .
Mo3 O11 2.121(3) .
Mo3 O11 2.121(3) 7_565
Mo3 O12 1.762(3) 7_565
Mo3 O12 1.762(3) .
Mo4 O3 2.225(2) 7_565
Mo4 O8 2.331(3) .
Mo4 O15 1.712(3) .
Mo4 O17 1.917(3) .
Mo4 O18 1.919(3) .
Mo4 O23 1.712(3) .
Mo5 O5 1.760(3) .
Mo5 O5 1.760(3) 7_565
Mo5 O7 2.109(3) 7_565
Mo5 O7 2.109(3) .
Mo5 O10 1.715(4) .
Mo5 O13 2.288(3) .
Mo6 O5 2.162(3) 7_565
Mo6 O9 1.921(3) .
Mo6 O14 2.416(2) 7_565
Mo6 O16 1.720(3) .
Mo6 O17 1.929(3) .
Mo6 O21 1.703(3) .
Mo7 Mn1 3.2059(8) .
Mo7 O6 1.9775(19) .
Mo7 O7 2.204(3) 7_565
Mo7 O9 1.896(3) .
Mo7 O13 2.296(2) .
Mo7 O22 1.711(3) .
Mo7 O24 1.698(3) .
Mn1 O6 2.091(4) .
Mn1 O7 2.033(3) 7_565
Mn1 O7 2.033(3) .
Mn1 C1 1.796(5) .
Mn1 C1 1.796(5) 7_565
Mn1 C2 1.792(7) .
O27 C1 1.145(6) .
O28 C2 1.131(8) .

loop_
_smtbx_masks_void_nr
_smtbx_masks_void_average_x
_smtbx_masks_void_average_y
_smtbx_masks_void_average_z
_smtbx_masks_void_volume
_smtbx_masks_void_count_electrons
_smtbx_masks_void_content
1 -0.234 -0.665 -0.175 2428.6 871.2 '9 H2O, 2.5 NH4 '
